data_4084389
loop_
_publ_author_name
'Mutoh, Yuichiro'
'Sakigawara, Masahiro'
'Niiyama, Ippei'
'Saito, Shinichi'
'Ishii, Youichi'

_publ_section_title
;
 Synthesis of Rhodium--Primary Thioamide Complexes and Their
 Desulfurization Leading to Rhodium Sulfido Cubane-Type Clusters and
 Nitriles
;
_journal_issue 19
_journal_name_full Organometallics
_journal_page_first 5414
_journal_paper_doi 10.1021/om500714c
_journal_volume 33
_journal_year 2014
_chemical_formula_sum 'C17 H22 Cl2 N Rh S'
_chemical_formula_weight 446.23
_chemical_name_systematic
; 
 ? 
;
_space_group_crystal_system monoclinic
_space_group_IT_number 14
_space_group_name_Hall '-P 2yn'
_space_group_name_H-M_alt 'P 1 21/n 1'
_symmetry_space_group_name_Hall '-P 2yn'
_symmetry_space_group_name_H-M 'P 1 21/n 1'
_atom_sites_solution_hydrogens geom
_atom_sites_solution_primary direct
_atom_sites_solution_secondary difmap
_audit_creation_method SHELXL-97
_cell_angle_alpha 90.00
_cell_angle_beta 93.740(2)
_cell_angle_gamma 90.00
_cell_formula_units_Z 4
_cell_length_a 9.2766(12)
_cell_length_b 14.589(2)
_cell_length_c 13.4987(19)
_cell_measurement_temperature 123(2)
_cell_volume 1823.0(4)
_computing_structure_refinement 'SHELXL-97 (Sheldrick, 1997)'
_computing_structure_solution 'SHELXS-97 (Sheldrick, 1990)'
_diffrn_ambient_temperature 123(2)
_diffrn_measured_fraction_theta_full 0.978
_diffrn_measured_fraction_theta_max 0.978
_diffrn_radiation_monochromator graphite
_diffrn_radiation_source 'fine-focus sealed tube'
_diffrn_radiation_type MoK\a
_diffrn_radiation_wavelength 0.71075
_diffrn_reflns_av_R_equivalents 0.0582
_diffrn_reflns_av_sigmaI/netI 0.0702
_diffrn_reflns_limit_h_max 7
_diffrn_reflns_limit_h_min -12
_diffrn_reflns_limit_k_max 18
_diffrn_reflns_limit_k_min -16
_diffrn_reflns_limit_l_max 15
_diffrn_reflns_limit_l_min -17
_diffrn_reflns_number 13493
_diffrn_reflns_theta_full 27.49
_diffrn_reflns_theta_max 27.49
_diffrn_reflns_theta_min 3.02
_exptl_absorpt_coefficient_mu 1.340
_exptl_absorpt_correction_T_max 0.7945
_exptl_absorpt_correction_T_min 0.5965
_exptl_absorpt_correction_type multi-scan
_exptl_absorpt_process_details 'REQUAB Jacobsen'
_exptl_crystal_density_diffrn 1.626
_exptl_crystal_density_method 'not measured'
_exptl_crystal_F_000 904
_exptl_crystal_size_max 0.43
_exptl_crystal_size_mid 0.38
_exptl_crystal_size_min 0.18
_refine_diff_density_max 0.689
_refine_diff_density_min -0.637
_refine_diff_density_rms 0.125
_refine_ls_extinction_method none
_refine_ls_goodness_of_fit_ref 1.026
_refine_ls_hydrogen_treatment mixed
_refine_ls_matrix_type full
_refine_ls_number_parameters 212
_refine_ls_number_reflns 4091
_refine_ls_number_restraints 0
_refine_ls_restrained_S_all 1.026
_refine_ls_R_factor_all 0.0389
_refine_ls_R_factor_gt 0.0337
_refine_ls_shift/su_max 0.001
_refine_ls_shift/su_mean 0.000
_refine_ls_structure_factor_coef Fsqd
_refine_ls_weighting_details 'calc w=1/[\s^2^(Fo^2^)+(0.0187P)^2^+0.0000P] where P=(Fo^2^+2Fc^2^)/3'
_refine_ls_weighting_scheme calc
_refine_ls_wR_factor_gt 0.0649
_refine_ls_wR_factor_ref 0.0666
_reflns_number_gt 3589
_reflns_number_total 4091
_reflns_threshold_expression >2sigma(I)
_cod_data_source_file om500714c_si_002.cif
_cod_data_source_block 2a
_cod_depositor_comments 'Adding full bibliography for 4084388--4084398.cif.'
_cod_database_code 4084389

loop_
_symmetry_equiv_pos_as_xyz
'x, y, z'
'-x+1/2, y+1/2, -z+1/2'
'-x, -y, -z'
'x-1/2, -y-1/2, z-1/2'

loop_
_atom_site_label
_atom_site_type_symbol
_atom_site_fract_x
_atom_site_fract_y
_atom_site_fract_z
_atom_site_U_iso_or_equiv
_atom_site_adp_type
_atom_site_occupancy
_atom_site_symmetry_multiplicity
_atom_site_calc_flag
_atom_site_refinement_flags
Rh1 Rh 0.253066(17) 0.164295(14) 0.344772(15) 0.01022(7) Uani 1 1 d .
Cl1 Cl 0.42209(6) 0.20306(5) 0.48490(5) 0.01651(15) Uani 1 1 d .
Cl2 Cl 0.21386(6) 0.01581(5) 0.41652(5) 0.01661(15) Uani 1 1 d .
S1 S 0.42826(6) 0.10151(5) 0.24060(5) 0.01502(15) Uani 1 1 d .
N1 N 0.5697(2) 0.03097(18) 0.39779(18) 0.0177(5) Uani 1 1 d .
C1 C 0.5517(2) 0.03197(18) 0.3017(2) 0.0136(6) Uani 1 1 d .
C2 C 0.6425(2) -0.02936(19) 0.2432(2) 0.0148(6) Uani 1 1 d .
C3 C 0.6602(3) -0.0126(2) 0.1442(2) 0.0212(7) Uani 1 1 d .
H3 H 0.6127 0.0383 0.1127 0.025 Uiso 1 1 calc R
C4 C 0.7462(3) -0.0689(2) 0.0900(2) 0.0256(7) Uani 1 1 d .
H4 H 0.7572 -0.0565 0.0218 0.031 Uiso 1 1 calc R
C5 C 0.8156(3) -0.1427(2) 0.1348(3) 0.0293(8) Uani 1 1 d .
H5 H 0.8755 -0.1808 0.0979 0.035 Uiso 1 1 calc R
C6 C 0.7980(3) -0.1613(2) 0.2337(3) 0.0297(8) Uani 1 1 d .
H6 H 0.8449 -0.2129 0.2643 0.036 Uiso 1 1 calc R
C7 C 0.7125(3) -0.1052(2) 0.2886(2) 0.0234(7) Uani 1 1 d .
H7 H 0.7013 -0.1181 0.3566 0.028 Uiso 1 1 calc R
C8 C 0.0737(2) 0.18147(18) 0.2390(2) 0.0133(6) Uani 1 1 d .
C9 C 0.1760(2) 0.25388(18) 0.2258(2) 0.0143(6) Uani 1 1 d .
C10 C 0.1935(2) 0.30427(19) 0.3168(2) 0.0156(6) Uani 1 1 d .
C11 C 0.0977(2) 0.26528(19) 0.3862(2) 0.0162(6) Uani 1 1 d .
C12 C 0.0220(2) 0.19185(19) 0.3369(2) 0.0154(6) Uani 1 1 d .
C13 C 0.0195(2) 0.1142(2) 0.1626(2) 0.0208(6) Uani 1 1 d .
H13A H 0.0956 0.1011 0.1176 0.025 Uiso 1 1 calc R
H13B H -0.0649 0.1397 0.1247 0.025 Uiso 1 1 calc R
H13C H -0.0080 0.0574 0.1952 0.025 Uiso 1 1 calc R
C14 C 0.2503(2) 0.2738(2) 0.1336(2) 0.0202(6) Uani 1 1 d .
H14A H 0.3437 0.3029 0.1511 0.024 Uiso 1 1 calc R
H14B H 0.1904 0.3151 0.0911 0.024 Uiso 1 1 calc R
H14C H 0.2658 0.2164 0.0980 0.024 Uiso 1 1 calc R
C15 C 0.2873(3) 0.3868(2) 0.3361(2) 0.0253(7) Uani 1 1 d .
H15A H 0.3608 0.3893 0.2872 0.030 Uiso 1 1 calc R
H15B H 0.3348 0.3828 0.4030 0.030 Uiso 1 1 calc R
H15C H 0.2278 0.4423 0.3308 0.030 Uiso 1 1 calc R
C16 C 0.0812(3) 0.2983(2) 0.4891(2) 0.0290(8) Uani 1 1 d .
H16A H 0.0120 0.3491 0.4877 0.035 Uiso 1 1 calc R
H16B H 0.1750 0.3194 0.5182 0.035 Uiso 1 1 calc R
H16C H 0.0460 0.2481 0.5293 0.035 Uiso 1 1 calc R
C17 C -0.0913(2) 0.1336(2) 0.3795(2) 0.0230(7) Uani 1 1 d .
H17A H -0.1864 0.1616 0.3653 0.028 Uiso 1 1 calc R
H17B H -0.0715 0.1286 0.4515 0.028 Uiso 1 1 calc R
H17C H -0.0902 0.0724 0.3497 0.028 Uiso 1 1 calc R
H1 H 0.522(3) 0.075(2) 0.432(2) 0.028(8) Uiso 1 1 d .
H2 H 0.643(3) 0.005(2) 0.437(3) 0.036(9) Uiso 1 1 d .

loop_
_atom_site_aniso_label
_atom_site_aniso_U_11
_atom_site_aniso_U_22
_atom_site_aniso_U_33
_atom_site_aniso_U_23
_atom_site_aniso_U_13
_atom_site_aniso_U_12
Rh1 0.00949(10) 0.00956(13) 0.01158(13) 0.00066(8) 0.00048(7) 0.00021(7)
Cl1 0.0152(3) 0.0174(4) 0.0165(4) -0.0020(3) -0.0026(2) -0.0014(2)
Cl2 0.0160(3) 0.0131(4) 0.0204(4) 0.0054(3) -0.0013(2) -0.0024(2)
S1 0.0156(3) 0.0165(4) 0.0130(4) 0.0017(3) 0.0018(2) 0.0051(2)
N1 0.0137(10) 0.0239(15) 0.0159(14) 0.0016(11) 0.0027(9) 0.0075(9)
C1 0.0092(10) 0.0144(15) 0.0174(15) 0.0019(12) 0.0036(9) -0.0020(9)
C2 0.0106(11) 0.0157(15) 0.0185(16) -0.0007(12) 0.0039(10) -0.0001(9)
C3 0.0222(13) 0.0213(17) 0.0208(18) 0.0004(13) 0.0060(11) 0.0055(11)
C4 0.0280(14) 0.029(2) 0.0213(18) -0.0047(15) 0.0096(12) -0.0004(12)
C5 0.0158(13) 0.031(2) 0.042(2) -0.0144(17) 0.0064(13) 0.0024(11)
C6 0.0289(15) 0.0228(19) 0.037(2) -0.0015(15) 0.0004(14) 0.0156(12)
C7 0.0253(13) 0.0244(18) 0.0207(17) 0.0037(14) 0.0025(11) 0.0069(12)
C8 0.0093(10) 0.0130(15) 0.0169(16) 0.0017(12) -0.0041(10) 0.0018(9)
C9 0.0121(10) 0.0119(15) 0.0182(16) 0.0039(12) -0.0032(9) 0.0023(9)
C10 0.0126(11) 0.0106(15) 0.0231(17) 0.0024(12) -0.0016(10) 0.0029(9)
C11 0.0113(11) 0.0186(16) 0.0184(16) 0.0002(12) -0.0005(10) 0.0063(10)
C12 0.0083(10) 0.0174(15) 0.0206(16) 0.0013(13) 0.0010(10) 0.0033(9)
C13 0.0208(12) 0.0152(16) 0.0256(18) -0.0012(13) -0.0048(11) -0.0016(10)
C14 0.0152(12) 0.0236(18) 0.0215(17) 0.0088(13) -0.0008(10) -0.0005(10)
C15 0.0241(13) 0.0137(17) 0.037(2) -0.0013(14) -0.0075(12) 0.0026(11)
C16 0.0228(13) 0.035(2) 0.029(2) -0.0107(16) 0.0027(12) 0.0084(12)
C17 0.0163(12) 0.0268(18) 0.0262(18) 0.0047(14) 0.0044(11) -0.0022(11)

loop_
_atom_type_symbol
_atom_type_description
_atom_type_scat_dispersion_real
_atom_type_scat_dispersion_imag
_atom_type_scat_source
C C 0.0033 0.0016 'International Tables Vol C Tables 4.2.6.8 and 6.1.1.4'
H H 0.0000 0.0000 'International Tables Vol C Tables 4.2.6.8 and 6.1.1.4'
Cl Cl 0.1484 0.1585 'International Tables Vol C Tables 4.2.6.8 and 6.1.1.4'
N N 0.0061 0.0033 'International Tables Vol C Tables 4.2.6.8 and 6.1.1.4'
Rh Rh -1.1178 0.9187 'International Tables Vol C Tables 4.2.6.8 and 6.1.1.4'
S S 0.1246 0.1234 'International Tables Vol C Tables 4.2.6.8 and 6.1.1.4'

loop_
_geom_angle_atom_site_label_1
_geom_angle_atom_site_label_2
_geom_angle_atom_site_label_3
_geom_angle
C8 Rh1 C10 65.76(10)
C8 Rh1 C9 39.16(9)
C10 Rh1 C9 38.89(10)
C8 Rh1 C11 65.74(10)
C10 Rh1 C11 39.35(10)
C9 Rh1 C11 65.46(10)
C8 Rh1 C12 39.09(9)
C10 Rh1 C12 64.75(9)
C9 Rh1 C12 64.77(9)
C11 Rh1 C12 38.29(9)
C8 Rh1 S1 100.41(7)
C10 Rh1 S1 115.94(7)
C9 Rh1 S1 89.97(7)
C11 Rh1 S1 154.30(8)
C12 Rh1 S1 138.11(8)
C8 Rh1 Cl2 104.05(7)
C10 Rh1 Cl2 152.07(7)
C9 Rh1 Cl2 142.44(7)
C11 Rh1 Cl2 112.86(8)
C12 Rh1 Cl2 90.67(7)
S1 Rh1 Cl2 91.04(2)
C8 Rh1 Cl1 157.41(8)
C10 Rh1 Cl1 93.50(7)
C9 Rh1 Cl1 126.96(7)
C11 Rh1 Cl1 92.70(7)
C12 Rh1 Cl1 125.12(8)
S1 Rh1 Cl1 96.72(2)
Cl2 Rh1 Cl1 90.17(2)
C1 S1 Rh1 113.81(9)
C1 N1 H1 116.8(19)
C1 N1 H2 129(2)
H1 N1 H2 112(3)
N1 C1 C2 118.9(2)
N1 C1 S1 122.0(2)
C2 C1 S1 119.1(2)
C3 C2 C7 118.8(2)
C3 C2 C1 120.9(2)
C7 C2 C1 120.2(3)
C2 C3 C4 121.0(3)
C2 C3 H3 119.5
C4 C3 H3 119.5
C5 C4 C3 120.1(3)
C5 C4 H4 120.0
C3 C4 H4 120.0
C4 C5 C6 119.9(3)
C4 C5 H5 120.1
C6 C5 H5 120.1
C5 C6 C7 120.4(3)
C5 C6 H6 119.8
C7 C6 H6 119.8
C6 C7 C2 119.8(3)
C6 C7 H7 120.1
C2 C7 H7 120.1
C9 C8 C12 107.3(2)
C9 C8 C13 126.6(3)
C12 C8 C13 125.9(2)
C9 C8 Rh1 71.18(13)
C12 C8 Rh1 71.98(14)
C13 C8 Rh1 126.84(18)
C10 C9 C8 108.1(2)
C10 C9 C14 125.7(2)
C8 C9 C14 126.2(2)
C10 C9 Rh1 70.06(15)
C8 C9 Rh1 69.66(14)
C14 C9 Rh1 126.23(16)
C9 C10 C11 108.2(2)
C9 C10 C15 126.5(2)
C11 C10 C15 125.2(3)
C9 C10 Rh1 71.05(15)
C11 C10 Rh1 70.96(15)
C15 C10 Rh1 126.50(17)
C12 C11 C10 107.3(2)
C12 C11 C16 127.1(2)
C10 C11 C16 125.6(3)
C12 C11 Rh1 71.49(14)
C10 C11 Rh1 69.69(14)
C16 C11 Rh1 124.98(19)
C11 C12 C8 108.9(2)
C11 C12 C17 125.9(3)
C8 C12 C17 125.2(2)
C11 C12 Rh1 70.22(12)
C8 C12 Rh1 68.92(12)
C17 C12 Rh1 126.20(19)
C8 C13 H13A 109.5
C8 C13 H13B 109.5
H13A C13 H13B 109.5
C8 C13 H13C 109.5
H13A C13 H13C 109.5
H13B C13 H13C 109.5
C9 C14 H14A 109.5
C9 C14 H14B 109.5
H14A C14 H14B 109.5
C9 C14 H14C 109.5
H14A C14 H14C 109.5
H14B C14 H14C 109.5
C10 C15 H15A 109.5
C10 C15 H15B 109.5
H15A C15 H15B 109.5
C10 C15 H15C 109.5
H15A C15 H15C 109.5
H15B C15 H15C 109.5
C11 C16 H16A 109.5
C11 C16 H16B 109.5
H16A C16 H16B 109.5
C11 C16 H16C 109.5
H16A C16 H16C 109.5
H16B C16 H16C 109.5
C12 C17 H17A 109.5
C12 C17 H17B 109.5
H17A C17 H17B 109.5
C12 C17 H17C 109.5
H17A C17 H17C 109.5
H17B C17 H17C 109.5

loop_
_geom_bond_atom_site_label_1
_geom_bond_atom_site_label_2
_geom_bond_distance
Rh1 C8 2.136(2)
Rh1 C10 2.143(3)
Rh1 C9 2.156(3)
Rh1 C11 2.160(2)
Rh1 C12 2.176(2)
Rh1 S1 2.3991(7)
Rh1 Cl2 2.4102(7)
Rh1 Cl1 2.4432(7)
S1 C1 1.702(3)
N1 C1 1.297(3)
N1 H1 0.92(3)
N1 H2 0.92(3)
C1 C2 1.490(3)
C2 C3 1.379(4)
C2 C7 1.403(4)
C3 C4 1.388(4)
C3 H3 0.9500
C4 C5 1.373(4)
C4 H4 0.9500
C5 C6 1.382(5)
C5 H5 0.9500
C6 C7 1.388(4)
C6 H6 0.9500
C7 H7 0.9500
C8 C9 1.438(3)
C8 C12 1.443(4)
C8 C13 1.487(4)
C9 C10 1.431(4)
C9 C14 1.490(3)
C10 C11 1.449(4)
C10 C15 1.499(4)
C11 C12 1.422(4)
C11 C16 1.488(4)
C12 C17 1.496(3)
C13 H13A 0.9800
C13 H13B 0.9800
C13 H13C 0.9800
C14 H14A 0.9800
C14 H14B 0.9800
C14 H14C 0.9800
C15 H15A 0.9800
C15 H15B 0.9800
C15 H15C 0.9800
C16 H16A 0.9800
C16 H16B 0.9800
C16 H16C 0.9800
C17 H17A 0.9800
C17 H17B 0.9800
C17 H17C 0.9800

loop_
_geom_hbond_atom_site_label_D
_geom_hbond_atom_site_label_H
_geom_hbond_atom_site_label_A
_geom_hbond_distance_DH
_geom_hbond_distance_HA
_geom_hbond_distance_DA
_geom_hbond_angle_DHA
_geom_hbond_site_symmetry_A
N1 H1 Cl1 0.92(3) 2.22(3) 3.126(3) 167(3) .
N1 H2 Cl2 0.92(3) 2.32(3) 3.182(2) 155(3) 3_656

loop_
_geom_torsion_atom_site_label_1
_geom_torsion_atom_site_label_2
_geom_torsion_atom_site_label_3
_geom_torsion_atom_site_label_4
_geom_torsion
C8 Rh1 S1 C1 -151.54(12)
C10 Rh1 S1 C1 140.47(12)
C9 Rh1 S1 C1 170.49(12)
C11 Rh1 S1 C1 153.99(18)
C12 Rh1 S1 C1 -139.22(14)
Cl2 Rh1 S1 C1 -47.05(10)
Cl1 Rh1 S1 C1 43.24(10)
Rh1 S1 C1 N1 -15.5(2)
Rh1 S1 C1 C2 164.81(16)
N1 C1 C2 C3 -160.3(2)
S1 C1 C2 C3 19.4(3)
N1 C1 C2 C7 19.2(4)
S1 C1 C2 C7 -161.1(2)
C7 C2 C3 C4 -0.4(4)
C1 C2 C3 C4 179.1(2)
C2 C3 C4 C5 -0.1(4)
C3 C4 C5 C6 0.8(4)
C4 C5 C6 C7 -1.0(4)
C5 C6 C7 C2 0.4(4)
C3 C2 C7 C6 0.3(4)
C1 C2 C7 C6 -179.3(2)
C10 Rh1 C8 C9 36.98(15)
C11 Rh1 C8 C9 80.32(17)
C12 Rh1 C8 C9 116.2(2)
S1 Rh1 C8 C9 -76.91(15)
Cl2 Rh1 C8 C9 -170.64(14)
Cl1 Rh1 C8 C9 61.8(2)
C10 Rh1 C8 C12 -79.18(16)
C9 Rh1 C8 C12 -116.2(2)
C11 Rh1 C8 C12 -35.84(15)
S1 Rh1 C8 C12 166.93(14)
Cl2 Rh1 C8 C12 73.21(15)
Cl1 Rh1 C8 C12 -54.3(3)
C10 Rh1 C8 C13 159.0(3)
C9 Rh1 C8 C13 122.1(3)
C11 Rh1 C8 C13 -157.6(3)
C12 Rh1 C8 C13 -121.8(3)
S1 Rh1 C8 C13 45.2(2)
Cl2 Rh1 C8 C13 -48.6(2)
Cl1 Rh1 C8 C13 -176.12(14)
C12 C8 C9 C10 3.6(3)
C13 C8 C9 C10 177.8(2)
Rh1 C8 C9 C10 -59.76(17)
C12 C8 C9 C14 -176.0(2)
C13 C8 C9 C14 -1.7(4)
Rh1 C8 C9 C14 120.7(2)
C12 C8 C9 Rh1 63.37(17)
C13 C8 C9 Rh1 -122.4(3)
C8 Rh1 C9 C10 119.1(2)
C11 Rh1 C9 C10 38.01(13)
C12 Rh1 C9 C10 80.39(15)
S1 Rh1 C9 C10 -134.21(12)
Cl2 Rh1 C9 C10 134.13(12)
Cl1 Rh1 C9 C10 -35.80(15)
C10 Rh1 C9 C8 -119.1(2)
C11 Rh1 C9 C8 -81.11(16)
C12 Rh1 C9 C8 -38.73(15)
S1 Rh1 C9 C8 106.67(15)
Cl2 Rh1 C9 C8 15.0(2)
Cl1 Rh1 C9 C8 -154.93(12)
C8 Rh1 C9 C14 -120.6(3)
C10 Rh1 C9 C14 120.2(3)
C11 Rh1 C9 C14 158.3(3)
C12 Rh1 C9 C14 -159.4(3)
S1 Rh1 C9 C14 -14.0(2)
Cl2 Rh1 C9 C14 -105.6(2)
Cl1 Rh1 C9 C14 84.4(2)
C8 C9 C10 C11 -2.0(3)
C14 C9 C10 C11 177.5(2)
Rh1 C9 C10 C11 -61.56(17)
C8 C9 C10 C15 -178.6(2)
C14 C9 C10 C15 1.0(4)
Rh1 C9 C10 C15 121.9(3)
C8 C9 C10 Rh1 59.51(16)
C14 C9 C10 Rh1 -120.9(2)
C8 Rh1 C10 C9 -37.23(13)
C11 Rh1 C10 C9 -117.94(19)
C12 Rh1 C10 C9 -80.45(15)
S1 Rh1 C10 C9 52.85(14)
Cl2 Rh1 C10 C9 -110.93(17)
Cl1 Rh1 C10 C9 152.07(12)
C8 Rh1 C10 C11 80.71(15)
C9 Rh1 C10 C11 117.94(19)
C12 Rh1 C10 C11 37.49(15)
S1 Rh1 C10 C11 170.79(12)
Cl2 Rh1 C10 C11 7.0(2)
Cl1 Rh1 C10 C11 -89.99(14)
C8 Rh1 C10 C15 -159.1(3)
C9 Rh1 C10 C15 -121.8(3)
C11 Rh1 C10 C15 120.2(3)
C12 Rh1 C10 C15 157.7(3)
S1 Rh1 C10 C15 -69.0(3)
Cl2 Rh1 C10 C15 127.2(2)
Cl1 Rh1 C10 C15 30.2(2)
C9 C10 C11 C12 -0.3(3)
C15 C10 C11 C12 176.3(2)
Rh1 C10 C11 C12 -61.95(17)
C9 C10 C11 C16 -179.3(2)
C15 C10 C11 C16 -2.6(4)
Rh1 C10 C11 C16 119.1(3)
C9 C10 C11 Rh1 61.61(17)
C15 C10 C11 Rh1 -121.8(2)
C8 Rh1 C11 C12 36.57(15)
C10 Rh1 C11 C12 117.3(2)
C9 Rh1 C11 C12 79.76(17)
S1 Rh1 C11 C12 98.0(2)
Cl2 Rh1 C11 C12 -59.11(17)
Cl1 Rh1 C11 C12 -150.44(16)
C8 Rh1 C11 C10 -80.76(16)
C9 Rh1 C11 C10 -37.57(14)
C12 Rh1 C11 C10 -117.3(2)
S1 Rh1 C11 C10 -19.4(2)
Cl2 Rh1 C11 C10 -176.44(12)
Cl1 Rh1 C11 C10 92.23(14)
C8 Rh1 C11 C16 159.4(3)
C10 Rh1 C11 C16 -119.9(3)
C9 Rh1 C11 C16 -157.4(3)
C12 Rh1 C11 C16 122.8(3)
S1 Rh1 C11 C16 -139.2(2)
Cl2 Rh1 C11 C16 63.7(2)
Cl1 Rh1 C11 C16 -27.6(2)
C10 C11 C12 C8 2.6(3)
C16 C11 C12 C8 -178.5(2)
Rh1 C11 C12 C8 -58.19(17)
C10 C11 C12 C17 -178.2(2)
C16 C11 C12 C17 0.6(4)
Rh1 C11 C12 C17 121.0(3)
C10 C11 C12 Rh1 60.79(16)
C16 C11 C12 Rh1 -120.3(3)
C9 C8 C12 C11 -3.9(3)
C13 C8 C12 C11 -178.1(2)
Rh1 C8 C12 C11 58.98(17)
C9 C8 C12 C17 177.0(2)
C13 C8 C12 C17 2.7(4)
Rh1 C8 C12 C17 -120.2(2)
C9 C8 C12 Rh1 -62.84(16)
C13 C8 C12 Rh1 122.9(3)
C8 Rh1 C12 C11 -120.5(2)
C10 Rh1 C12 C11 -38.52(16)
C9 Rh1 C12 C11 -81.71(17)
S1 Rh1 C12 C11 -139.96(14)
Cl2 Rh1 C12 C11 127.73(16)
Cl1 Rh1 C12 C11 37.05(19)
C10 Rh1 C12 C8 81.99(17)
C9 Rh1 C12 C8 38.80(15)
C11 Rh1 C12 C8 120.5(2)
S1 Rh1 C12 C8 -19.5(2)
Cl2 Rh1 C12 C8 -111.75(14)
Cl1 Rh1 C12 C8 157.56(12)
C8 Rh1 C12 C17 118.9(3)
C10 Rh1 C12 C17 -159.1(3)
C9 Rh1 C12 C17 157.7(3)
C11 Rh1 C12 C17 -120.6(3)
S1 Rh1 C12 C17 99.5(2)
Cl2 Rh1 C12 C17 7.2(2)
Cl1 Rh1 C12 C17 -83.5(3)
